data_2006646
loop_
_publ_author_name
'Sonntag, Rainer'
'Melzer, Rolf'
'Wessels, Thomas'
'Radaelli, Pablo G.'

_publ_section_title
;
 Cs~3~H(SeO~4~)~2~ at 300K by High-Resolution Neutron Powder
 Diffraction
;
_journal_issue 11
_journal_name_full 'Acta Crystallographica Section C'
_journal_page_first 1529
_journal_page_last 1531
_journal_paper_doi 10.1107/S0108270197007749
_journal_volume 53
_journal_year 1997
_chemical_formula_moiety 'Cs3 H(Se O4)2'
_chemical_formula_sum 'Cs3 H O8 Se2'
_chemical_formula_weight 685.63
_chemical_name_systematic
;
Tricaesiumhydrogendiselenide
;
_space_group_IT_number 12
_symmetry_cell_setting monoclinic
_symmetry_space_group_name_Hall '-C 2y'
_symmetry_space_group_name_H-M 'C 1 2/m 1'
_cell_angle_alpha 90.0
_cell_angle_beta 112.448(2)
_cell_angle_gamma 90.0
_cell_formula_units_Z 2
_cell_length_a 10.8883(4)
_cell_length_b 6.38770(10)
_cell_length_c 8.4404(3)
_cell_measurement_temperature 300
_cell_volume 542.56(3)
_computing_structure_refinement 'FULLPROF (Rodriguez-Carvajal, 1992)'
_diffrn_ambient_temperature 300
_diffrn_measurement_method 'backscattering geometry'
_diffrn_radiation_monochromator Ge
_diffrn_radiation_probe neutron
_diffrn_radiation_source reactor
_diffrn_radiation_type neutron
_diffrn_radiation_wavelength 1.5946
_refine_ls_hydrogen_treatment refall
_refine_ls_number_parameters 31
_cod_data_source_file br1168.cif
_cod_data_source_block I
_cod_original_sg_symbol_H-M C2/m
_cod_database_code 2006646

loop_
_symmetry_equiv_pos_as_xyz
x,y,z
x+1/2,y+1/2,z
-x,y,-z
1/2-x,1/2+y,-z
-x,-y,-z
1/2-x,+1/2-y,-z
x,-y,z
1/2+x,1/2-y,z

loop_
_atom_site_label
_atom_site_fract_x
_atom_site_fract_y
_atom_site_fract_z
_atom_site_U_iso_or_equiv
_atom_site_occupancy
Cs(1) 0 0 0 .0200(10) 1
Cs(2) .1976(5) 0 .6081(6) .0280(10) 1
Se .4266(3) 0 .2342(3) .0174(5) 1
O(1) .4862(3) .2123(4) .6893(4) .0254(6) 1
O(2) .3921(4) 0 .0209(5) .0294(8) 1
O(3) .2883(5) 0 .2633(5) .0323(9) 1
H .5250(10) 0 .005(2) .028(3) .5

loop_
_geom_angle_atom_site_label_1
_geom_angle_atom_site_label_2
_geom_angle_atom_site_label_3
_geom_angle_site_symmetry_1
_geom_angle_site_symmetry_3
_geom_angle
_geom_angle_publ_flag
O(1) Se O(1) . 7_555 111.5(2) no
O(1) Se O(2)x2 5_656 . 106.2(2) no
O(1) Se O(3)x2 5_656 . 111.9(2) no
O(2) Se O(3) . . 108.7(2) no
O(2) H O(2) . 3_655 173(2) no
Se O(2) H . . 105.4(7) no
Se O(2) H . 3_655 112.0(10) no

loop_
_geom_bond_atom_site_label_1
_geom_bond_atom_site_label_2
_geom_bond_site_symmetry_1
_geom_bond_site_symmetry_2
_geom_bond_distance
_geom_bond_publ_flag
Cs(1) O(1)x4 . 6_556 3.159(3) no
Cs(1) O(2)x4 . 6_555 3.431(2) no
Cs(1) O(3)x2 . . 3.077(4) no
Cs(2) O(1)x2 . 8_455 3.217(6) no
Cs(2) O(1)x2 . . 3.246(5) no
Cs(2) O(1)x2 . 4_546 3.138(4) no
Cs(2) O(2) . 1_556 3.314(5) no
Cs(2) O(3) . . 3.412(8) no
Cs(2) O(3)x2 . 4_556 3.358(2) no
Se O(1)x2 . 7_555 1.640(3) no
Se O(2) . . 1.694(5) no
Se O(3) . . 1.615(6) no
O(1) O(1) . 7_555 2.712(3) no
O(1) O(2) . 3_656 2.666(4) no
O(1) O(3) . 3_656 2.698(5) no
O(2) O(3) . . 2.689(7) no
O(2) O(2) . 3_655 2.506(7) no
O(2) H . . 1.51(2) no
O(2) H . 3_655 1.01(2) no
H H . 3_655 .52(2) no
